data_7721007
loop_
_publ_author_name
'Amrutha, P. R.'
'Kundu, Gargi'
'Ganesh, Vemuri Lakshmi'
'Gonnade, Rajesh G.'
'Gopakumar, Gopinadhanpillai'
'Sen, Sakya S.'

_publ_section_title
;
 Reactions of saturated NHC&#xb7;boranes with electron-deficient alkynes
 and alkenes. Borirane formation, their reactivities, and coupling of
 tetracyanoethylene.
;
_journal_issue 21
_journal_name_full 'Dalton transactions (Cambridge, England : 2003)'
_journal_page_first 8356
_journal_page_last 8365
_journal_paper_doi 10.1039/d6dt00852f
_journal_volume 55
_journal_year 2026
_chemical_formula_moiety 'C32 H45 B N2 O4'
_chemical_formula_sum 'C32 H45 B N2 O4'
_chemical_formula_weight 532.51
_space_group_crystal_system monoclinic
_space_group_IT_number 14
_space_group_name_Hall '-P 2ybc'
_space_group_name_H-M_alt 'P 1 21/c 1'
_atom_sites_solution_hydrogens mixed
_audit_creation_date 2025-09-02
_audit_creation_method
;
Olex2 1.5
(compiled 2024.02.16 svn.r378c4104 for OlexSys, GUI svn.r6928)
;
_audit_update_record
;
2025-10-07 deposited with the CCDC.	2026-05-07 downloaded from the CCDC.
;
_cell_angle_alpha 90
_cell_angle_beta 91.399(2)
_cell_angle_gamma 90
_cell_formula_units_Z 4
_cell_length_a 9.2071(6)
_cell_length_b 10.1666(6)
_cell_length_c 32.2381(17)
_cell_measurement_reflns_used 92644
_cell_measurement_temperature 100(2)
_cell_measurement_theta_max 32.235
_cell_measurement_theta_min 2.40
_cell_volume 3016.7(3)
_computing_cell_refinement 'SAINT (Bruker, 2016)'
_computing_data_collection 'APEX3 (Bruker, 2016)'
_computing_data_reduction 'SAINT (Bruker, 2016)'
_computing_molecular_graphics 'Olex2 1.5 (Dolomanov et al., 2009)'
_computing_publication_material 'Olex2 1.5 (Dolomanov et al., 2009)'
_computing_structure_refinement 'SHELXL-2018/3 (Sheldrick, 2018)'
_computing_structure_solution 'SHELXT 2018/2 (Sheldrick, 2018)'
_diffrn_ambient_temperature 100(2)
_diffrn_detector 'Photon II CPAD Area Detector'
_diffrn_detector_area_resol_mean 7.39
_diffrn_measured_fraction_theta_full 0.999
_diffrn_measured_fraction_theta_max 0.998
_diffrn_measurement_device '\k-geometry diffractometer'
_diffrn_measurement_device_type 'Bruker D8 VENTURE Kappa Duo PHOTON II CPAD'
_diffrn_measurement_method '\f and \w scans'
_diffrn_radiation_monochromator 'multilayer mirrors'
_diffrn_radiation_type MoK\a
_diffrn_radiation_wavelength 0.71073
_diffrn_reflns_av_R_equivalents 0.1152
_diffrn_reflns_av_unetI/netI 0.0368
_diffrn_reflns_Laue_measured_fraction_full 0.999
_diffrn_reflns_Laue_measured_fraction_max 0.998
_diffrn_reflns_limit_h_max 11
_diffrn_reflns_limit_h_min -11
_diffrn_reflns_limit_k_max 13
_diffrn_reflns_limit_k_min -13
_diffrn_reflns_limit_l_max 41
_diffrn_reflns_limit_l_min -41
_diffrn_reflns_number 149855
_diffrn_reflns_point_group_measured_fraction_full 0.999
_diffrn_reflns_point_group_measured_fraction_max 0.998
_diffrn_reflns_theta_full 25.242
_diffrn_reflns_theta_max 27.526
_diffrn_reflns_theta_min 2.369
_diffrn_source 'micro-focus sealed tube'
_diffrn_source_type 'Incoatech I\mS HB'
_exptl_absorpt_coefficient_mu 0.076
_exptl_absorpt_correction_T_max 0.1497
_exptl_absorpt_correction_T_min 0.1167
_exptl_absorpt_correction_type multi-scan
_exptl_absorpt_process_details
;
 SADABS 2016/2: Krause, L., Herbst-Irmer, R., Sheldrick G.M. & Stalke D.,
 J. Appl. Cryst. 48 (2015) 3-10
;
_exptl_crystal_colour colourless
_exptl_crystal_colour_primary colourless
_exptl_crystal_density_diffrn 1.172
_exptl_crystal_description Plate
_exptl_crystal_F_000 1152
_exptl_crystal_size_max 0.2
_exptl_crystal_size_mid 0.12
_exptl_crystal_size_min 0.1
_refine_diff_density_max 0.325
_refine_diff_density_min -0.307
_refine_diff_density_rms 0.054
_refine_ls_extinction_coef 0.0086(7)
_refine_ls_extinction_expression Fc^*^=kFc[1+0.001xFc^2^\l^3^/sin(2\q)]^-1/4^
_refine_ls_extinction_method 'SHELXL-2018/3 (Sheldrick 2018)'
_refine_ls_goodness_of_fit_ref 1.066
_refine_ls_hydrogen_treatment mixed
_refine_ls_matrix_type full
_refine_ls_number_parameters 365
_refine_ls_number_reflns 6931
_refine_ls_number_restraints 0
_refine_ls_restrained_S_all 1.066
_refine_ls_R_factor_all 0.0733
_refine_ls_R_factor_gt 0.0482
_refine_ls_shift/su_max 0.001
_refine_ls_shift/su_mean 0.000
_refine_ls_structure_factor_coef Fsqd
_refine_ls_weighting_details 'w=1/[\s^2^(Fo^2^)+(0.0373P)^2^+2.0886P] where P=(Fo^2^+2Fc^2^)/3'
_refine_ls_weighting_scheme calc
_refine_ls_wR_factor_gt 0.1083
_refine_ls_wR_factor_ref 0.1233
_reflns_Friedel_coverage 0.000
_reflns_number_gt 5231
_reflns_number_total 6931
_reflns_threshold_expression 'I > 2\s(I)'
_cod_data_source_file d6dt00852f2.cif
_cod_data_source_block mo_apr_240725_a
_cod_depositor_comments 'Adding full bibliography for 7721003--7721010.cif.'
_cod_database_code 7721007
_shelx_shelxl_version_number 2018/3
_shelx_space_group_comment
;
The symmetry employed for this shelxl refinement is uniquely defined
by the following loop, which should always be used as a source of
symmetry information in preference to the above space-group names.
They are only intended as comments.
;
_shelx_estimated_absorpt_t_max 0.992
_shelx_estimated_absorpt_t_min 0.985
_olex2_refinement_description
;
1.a Ternary CH refined with riding coordinates:
 C10(H10), C13(H13), C22(H22), C25(H25), C29(H29)
1.b Secondary CH2 refined with riding coordinates:
 C1(H1A,H1B), C30(H30A,H30B), C2(H2A,H2B)
1.c Aromatic/amide H refined with riding coordinates:
 C18(H18), C19(H19), C20(H20), C7(H7), C8(H8), C9(H9)
1.d Idealised Me refined as rotating group:
 C11(H11A,H11B,H11C), C12(H12A,H12B,H12C), C14(H14A,H14B,H14C), C15(H15A,H15B,
 H15C), C23(H23A,H23B,H23C), C24(H24A,H24B,H24C), C26(H26A,H26B,H26C), C27(H27A,
 H27B,H27C), C33(H33A,H33B,H33C)
;
_olex2_submission_special_instructions 'No special instructions were received'

loop_
_space_group_symop_operation_xyz
'x, y, z'
'-x, y+1/2, -z+1/2'
'-x, -y, -z'
'x, -y-1/2, z-1/2'

loop_
_atom_site_label
_atom_site_type_symbol
_atom_site_fract_x
_atom_site_fract_y
_atom_site_fract_z
_atom_site_U_iso_or_equiv
_atom_site_adp_type
_atom_site_occupancy
_atom_site_site_symmetry_order
_atom_site_calc_flag
_atom_site_refinement_flags_posn
_atom_site_refinement_flags_adp
_atom_site_refinement_flags_occupancy
_atom_site_disorder_assembly
_atom_site_disorder_group
O1 O 0.53266(12) 0.46111(12) 0.38259(3) 0.0237(3) Uani 1 1 d . . . . .
O2 O 0.71138(14) 0.37148(13) 0.34640(4) 0.0337(3) Uani 1 1 d . . . . .
O3 O 0.76062(13) 0.74006(13) 0.38154(4) 0.0300(3) Uani 1 1 d . . . . .
O4 O 0.58720(13) 0.89443(12) 0.37645(4) 0.0281(3) Uani 1 1 d . . . . .
N1 N 0.19266(14) 0.58999(14) 0.41639(4) 0.0201(3) Uani 1 1 d . . . . .
N2 N 0.19704(14) 0.54242(15) 0.35091(4) 0.0228(3) Uani 1 1 d . . . . .
C1 C 0.03827(17) 0.56328(19) 0.40562(5) 0.0256(4) Uani 1 1 d . . . . .
H1A H -0.024729 0.636932 0.414128 0.031 Uiso 1 1 calc R U . . .
H1B H 0.004706 0.481136 0.418804 0.031 Uiso 1 1 calc R U . . .
C10 C 0.18258(19) 0.74649(18) 0.28759(6) 0.0287(4) Uani 1 1 d . . . . .
H10 H 0.181937 0.760347 0.318290 0.034 Uiso 1 1 calc R U . . .
C11 C 0.2763(2) 0.85358(19) 0.26857(6) 0.0358(4) Uani 1 1 d . . . . .
H11A H 0.376717 0.844411 0.278917 0.054 Uiso 1 1 calc R U . . .
H11B H 0.238872 0.940204 0.276310 0.054 Uiso 1 1 calc R U . . .
H11C H 0.273304 0.844876 0.238290 0.054 Uiso 1 1 calc R U . . .
C12 C 0.0264(2) 0.7632(2) 0.27035(7) 0.0444(5) Uani 1 1 d . . . . .
H12A H -0.034406 0.691659 0.280590 0.067 Uiso 1 1 calc R U . . .
H12B H 0.026668 0.760780 0.239967 0.067 Uiso 1 1 calc R U . . .
H12C H -0.012494 0.847767 0.279528 0.067 Uiso 1 1 calc R U . . .
C13 C 0.2886(2) 0.27392(19) 0.33534(6) 0.0313(4) Uani 1 1 d . . . . .
H13 H 0.301617 0.317963 0.362912 0.038 Uiso 1 1 calc R U . . .
C14 C 0.1426(2) 0.2030(2) 0.33515(8) 0.0515(6) Uani 1 1 d . . . . .
H14A H 0.064555 0.267163 0.338882 0.077 Uiso 1 1 calc R U . . .
H14B H 0.141899 0.138838 0.357831 0.077 Uiso 1 1 calc R U . . .
H14C H 0.127476 0.157399 0.308608 0.077 Uiso 1 1 calc R U . . .
C15 C 0.4103(2) 0.1738(2) 0.33135(7) 0.0384(5) Uani 1 1 d . . . . .
H15A H 0.504136 0.219248 0.331955 0.058 Uiso 1 1 calc R U . . .
H15B H 0.397955 0.126196 0.305060 0.058 Uiso 1 1 calc R U . . .
H15C H 0.407075 0.111331 0.354474 0.058 Uiso 1 1 calc R U . . .
C16 C 0.22654(17) 0.62297(16) 0.45909(5) 0.0196(3) Uani 1 1 d . . . . .
C17 C 0.23102(17) 0.75490(16) 0.47074(5) 0.0220(3) Uani 1 1 d . . . . .
C18 C 0.23924(18) 0.78318(17) 0.51322(5) 0.0245(4) Uani 1 1 d . . . . .
H18 H 0.240827 0.872281 0.522094 0.029 Uiso 1 1 calc R U . . .
C19 C 0.24509(18) 0.68390(17) 0.54250(5) 0.0239(4) Uani 1 1 d . . . . .
H19 H 0.248915 0.705089 0.571207 0.029 Uiso 1 1 calc R U . . .
C20 C 0.24538(17) 0.55346(17) 0.53001(5) 0.0215(3) Uani 1 1 d . . . . .
H20 H 0.252871 0.485886 0.550305 0.026 Uiso 1 1 calc R U . . .
C21 C 0.23483(16) 0.51988(16) 0.48808(5) 0.0195(3) Uani 1 1 d . . . . .
C22 C 0.24195(17) 0.37693(16) 0.47482(5) 0.0220(3) Uani 1 1 d . . . . .
H22 H 0.202361 0.370748 0.445724 0.026 Uiso 1 1 calc R U . . .
C23 C 0.40067(19) 0.33294(18) 0.47477(6) 0.0290(4) Uani 1 1 d . . . . .
H23A H 0.406097 0.241748 0.465081 0.044 Uiso 1 1 calc R U . . .
H23B H 0.442338 0.338996 0.502972 0.044 Uiso 1 1 calc R U . . .
H23C H 0.455357 0.389868 0.456233 0.044 Uiso 1 1 calc R U . . .
C24 C 0.1518(2) 0.28649(18) 0.50188(6) 0.0309(4) Uani 1 1 d . . . . .
H24A H 0.150084 0.197835 0.489942 0.046 Uiso 1 1 calc R U . . .
H24B H 0.052343 0.320374 0.503122 0.046 Uiso 1 1 calc R U . . .
H24C H 0.195063 0.283215 0.529934 0.046 Uiso 1 1 calc R U . . .
C25 C 0.2273(2) 0.86598(18) 0.43919(5) 0.0290(4) Uani 1 1 d . . . . .
H25 H 0.246033 0.827204 0.411315 0.035 Uiso 1 1 calc R U . . .
C26 C 0.3457(2) 0.96632(19) 0.44866(6) 0.0373(5) Uani 1 1 d . . . . .
H26A H 0.347493 1.031742 0.426348 0.056 Uiso 1 1 calc R U . . .
H26B H 0.439975 0.921756 0.450741 0.056 Uiso 1 1 calc R U . . .
H26C H 0.326028 1.010238 0.474991 0.056 Uiso 1 1 calc R U . . .
C27 C 0.0775(2) 0.9320(2) 0.43708(7) 0.0449(5) Uani 1 1 d . . . . .
H27A H 0.078967 1.004957 0.417216 0.067 Uiso 1 1 calc R U . . .
H27B H 0.053724 0.965726 0.464571 0.067 Uiso 1 1 calc R U . . .
H27C H 0.004091 0.867570 0.428097 0.067 Uiso 1 1 calc R U . . .
C29 C 0.52892(17) 0.68317(17) 0.35072(5) 0.0215(3) Uani 1 1 d . . . . .
H29 H 0.453386 0.732788 0.334314 0.026 Uiso 1 1 calc R U . . .
C30 C 0.60605(18) 0.57988(17) 0.32447(5) 0.0241(4) Uani 1 1 d . . . . .
H30A H 0.546717 0.558273 0.299363 0.029 Uiso 1 1 calc R U . . .
H30B H 0.701594 0.613197 0.315730 0.029 Uiso 1 1 calc R U . . .
C31 C 0.62520(18) 0.46011(18) 0.35158(5) 0.0244(4) Uani 1 1 d . . . . .
C32 C 0.63838(18) 0.77188(17) 0.37077(5) 0.0230(3) Uani 1 1 d . . . . .
C33 C 0.6882(2) 0.9847(2) 0.39612(7) 0.0385(5) Uani 1 1 d . . . . .
H33A H 0.640614 1.069941 0.399974 0.058 Uiso 1 1 calc R U . . .
H33B H 0.772714 0.996000 0.378579 0.058 Uiso 1 1 calc R U . . .
H33C H 0.719763 0.949576 0.423169 0.058 Uiso 1 1 calc R U . . .
B1 B 0.4570(2) 0.59163(19) 0.38795(5) 0.0208(4) Uani 1 1 d . . . . .
H1 H 0.483(2) 0.6336(19) 0.4189(6) 0.031 Uiso 1 1 d . U . . .
C2 C 0.03943(19) 0.5500(2) 0.35900(5) 0.0343(4) Uani 1 1 d . . . . .
H2A H -0.011770 0.469311 0.349601 0.041 Uiso 1 1 calc R U . . .
H2B H -0.005676 0.627352 0.345182 0.041 Uiso 1 1 calc R U . . .
C3 C 0.27910(17) 0.57239(15) 0.38437(4) 0.0187(3) Uani 1 1 d . . . . .
C4 C 0.29014(18) 0.38075(17) 0.30214(5) 0.0240(3) Uani 1 1 d . . . . .
C5 C 0.24571(17) 0.51042(17) 0.31009(5) 0.0216(3) Uani 1 1 d . . . . .
C6 C 0.23779(17) 0.60825(17) 0.27932(5) 0.0227(3) Uani 1 1 d . . . . .
C7 C 0.27992(19) 0.57345(19) 0.23954(5) 0.0274(4) Uani 1 1 d . . . . .
H7 H 0.276236 0.637112 0.217966 0.033 Uiso 1 1 calc R U . . .
C8 C 0.3271(2) 0.44708(19) 0.23114(5) 0.0305(4) Uani 1 1 d . . . . .
H8 H 0.356343 0.425348 0.203930 0.037 Uiso 1 1 calc R U . . .
C9 C 0.33211(19) 0.35242(19) 0.26177(5) 0.0290(4) Uani 1 1 d . . . . .
H9 H 0.364720 0.266349 0.255292 0.035 Uiso 1 1 calc R U . . .

loop_
_atom_site_aniso_label
_atom_site_aniso_U_11
_atom_site_aniso_U_22
_atom_site_aniso_U_33
_atom_site_aniso_U_23
_atom_site_aniso_U_13
_atom_site_aniso_U_12
O1 0.0226(6) 0.0277(6) 0.0209(5) 0.0020(5) 0.0038(4) 0.0042(5)
O2 0.0290(7) 0.0372(8) 0.0352(7) -0.0036(6) 0.0051(5) 0.0098(6)
O3 0.0213(6) 0.0325(7) 0.0358(7) -0.0007(5) -0.0053(5) 0.0000(5)
O4 0.0267(6) 0.0250(6) 0.0323(6) -0.0026(5) -0.0046(5) -0.0003(5)
N1 0.0185(7) 0.0254(7) 0.0163(6) -0.0015(5) 0.0023(5) -0.0010(5)
N2 0.0178(7) 0.0331(8) 0.0177(6) -0.0043(6) 0.0021(5) -0.0007(6)
C1 0.0170(8) 0.0379(10) 0.0219(8) -0.0014(7) 0.0022(6) 0.0000(7)
C10 0.0248(9) 0.0316(10) 0.0296(9) -0.0008(7) -0.0016(7) 0.0019(7)
C11 0.0415(11) 0.0308(10) 0.0348(10) 0.0030(8) -0.0031(8) -0.0007(9)
C12 0.0313(11) 0.0481(13) 0.0535(13) 0.0055(10) -0.0052(9) 0.0074(9)
C13 0.0351(10) 0.0318(10) 0.0270(9) 0.0031(7) 0.0010(7) 0.0029(8)
C14 0.0406(12) 0.0514(14) 0.0626(14) 0.0301(12) 0.0033(10) -0.0044(10)
C15 0.0412(11) 0.0277(10) 0.0462(11) 0.0021(9) -0.0028(9) 0.0030(8)
C16 0.0177(7) 0.0251(8) 0.0160(7) -0.0020(6) 0.0039(5) 0.0004(6)
C17 0.0208(8) 0.0240(8) 0.0214(8) -0.0012(6) 0.0035(6) -0.0005(6)
C18 0.0249(8) 0.0234(8) 0.0254(8) -0.0064(7) 0.0037(6) -0.0012(7)
C19 0.0224(8) 0.0307(9) 0.0188(7) -0.0045(7) 0.0032(6) -0.0007(7)
C20 0.0201(8) 0.0261(9) 0.0185(7) 0.0010(6) 0.0026(6) -0.0004(7)
C21 0.0155(7) 0.0226(8) 0.0205(7) -0.0008(6) 0.0027(6) 0.0000(6)
C22 0.0223(8) 0.0220(8) 0.0217(8) -0.0015(6) 0.0020(6) 0.0000(7)
C23 0.0233(9) 0.0246(9) 0.0394(10) -0.0037(8) 0.0054(7) 0.0008(7)
C24 0.0284(9) 0.0259(9) 0.0387(10) -0.0021(8) 0.0106(7) -0.0024(7)
C25 0.0371(10) 0.0247(9) 0.0255(8) 0.0020(7) 0.0054(7) -0.0029(8)
C26 0.0456(12) 0.0272(10) 0.0393(10) 0.0001(8) 0.0091(9) -0.0090(9)
C27 0.0409(12) 0.0401(12) 0.0536(13) 0.0231(10) 0.0011(9) 0.0021(9)
C29 0.0188(8) 0.0261(9) 0.0195(7) 0.0000(6) 0.0004(6) -0.0005(6)
C30 0.0202(8) 0.0326(9) 0.0195(7) -0.0006(7) 0.0024(6) -0.0027(7)
C31 0.0198(8) 0.0318(9) 0.0215(8) -0.0033(7) 0.0011(6) 0.0009(7)
C32 0.0220(8) 0.0279(9) 0.0190(7) 0.0032(7) 0.0011(6) -0.0013(7)
C33 0.0355(11) 0.0303(10) 0.0493(12) -0.0070(9) -0.0090(9) -0.0047(8)
B1 0.0194(9) 0.0253(9) 0.0177(8) -0.0012(7) 0.0011(6) 0.0013(7)
C2 0.0197(9) 0.0584(13) 0.0248(9) -0.0097(8) 0.0030(6) -0.0031(8)
C3 0.0216(8) 0.0182(8) 0.0164(7) 0.0002(6) 0.0016(6) 0.0010(6)
C4 0.0215(8) 0.0276(9) 0.0228(8) -0.0023(7) 0.0006(6) -0.0013(7)
C5 0.0171(8) 0.0307(9) 0.0169(7) -0.0040(6) 0.0006(6) -0.0006(7)
C6 0.0178(8) 0.0285(9) 0.0217(8) -0.0027(7) -0.0011(6) -0.0034(7)
C7 0.0264(9) 0.0368(10) 0.0189(8) 0.0009(7) 0.0001(6) -0.0042(8)
C8 0.0310(10) 0.0411(11) 0.0195(8) -0.0077(7) 0.0046(7) -0.0034(8)
C9 0.0294(9) 0.0297(9) 0.0281(9) -0.0084(7) 0.0031(7) -0.0006(7)

loop_
_atom_type_symbol
_atom_type_description
_atom_type_scat_dispersion_real
_atom_type_scat_dispersion_imag
_atom_type_scat_source
C C 0.0033 0.0016 'International Tables Vol C Tables 4.2.6.8 and 6.1.1.4'
H H 0.0000 0.0000 'International Tables Vol C Tables 4.2.6.8 and 6.1.1.4'
B B 0.0013 0.0007 'International Tables Vol C Tables 4.2.6.8 and 6.1.1.4'
N N 0.0061 0.0033 'International Tables Vol C Tables 4.2.6.8 and 6.1.1.4'
O O 0.0106 0.0060 'International Tables Vol C Tables 4.2.6.8 and 6.1.1.4'

loop_
_geom_angle_atom_site_label_1
_geom_angle_atom_site_label_2
_geom_angle_atom_site_label_3
_geom_angle
_geom_angle_site_symmetry_1
_geom_angle_site_symmetry_3
_geom_angle_publ_flag
C31 O1 B1 113.49(13) . . ?
C32 O4 C33 115.15(14) . . ?
C16 N1 C1 116.77(12) . . ?
C3 N1 C1 112.48(12) . . ?
C3 N1 C16 130.66(13) . . ?
C3 N2 C2 112.50(13) . . ?
C3 N2 C5 127.40(13) . . ?
C5 N2 C2 120.06(13) . . ?
N1 C1 C2 102.71(12) . . ?
C11 C10 C12 107.97(16) . . ?
C6 C10 C11 113.22(15) . . ?
C6 C10 C12 110.63(16) . . ?
C15 C13 C14 109.51(17) . . ?
C15 C13 C4 113.43(15) . . ?
C4 C13 C14 110.94(15) . . ?
C17 C16 N1 119.01(14) . . ?
C17 C16 C21 122.56(14) . . ?
C21 C16 N1 117.90(14) . . ?
C16 C17 C18 117.52(15) . . ?
C16 C17 C25 122.34(14) . . ?
C18 C17 C25 120.14(15) . . ?
C19 C18 C17 121.24(16) . . ?
C18 C19 C20 120.04(15) . . ?
C19 C20 C21 121.00(15) . . ?
C16 C21 C22 121.96(14) . . ?
C20 C21 C16 117.59(15) . . ?
C20 C21 C22 120.33(14) . . ?
C21 C22 C23 109.18(13) . . ?
C21 C22 C24 112.84(13) . . ?
C24 C22 C23 110.96(14) . . ?
C17 C25 C27 111.12(15) . . ?
C26 C25 C17 111.13(15) . . ?
C26 C25 C27 110.80(16) . . ?
C30 C29 B1 102.26(13) . . ?
C32 C29 C30 109.68(13) . . ?
C32 C29 B1 107.59(12) . . ?
C31 C30 C29 106.40(13) . . ?
O1 C31 C30 111.23(14) . . ?
O2 C31 O1 122.80(16) . . ?
O2 C31 C30 125.97(15) . . ?
O3 C32 O4 122.21(15) . . ?
O3 C32 C29 125.18(16) . . ?
O4 C32 C29 112.61(14) . . ?
O1 B1 C29 102.44(12) . . ?
O1 B1 C3 110.33(13) . . ?
C3 B1 C29 115.24(13) . . ?
N2 C2 C1 102.15(13) . . ?
N1 C3 N2 108.64(13) . . ?
N1 C3 B1 122.75(13) . . ?
N2 C3 B1 128.58(13) . . ?
C5 C4 C13 122.14(15) . . ?
C9 C4 C13 120.97(16) . . ?
C9 C4 C5 116.86(16) . . ?
C4 C5 N2 118.54(14) . . ?
C6 C5 N2 118.29(15) . . ?
C6 C5 C4 123.03(14) . . ?
C5 C6 C10 122.84(14) . . ?
C7 C6 C10 119.84(15) . . ?
C7 C6 C5 117.31(16) . . ?
C8 C7 C6 120.71(16) . . ?
C9 C8 C7 120.85(16) . . ?
C8 C9 C4 121.21(17) . . ?

loop_
_geom_bond_atom_site_label_1
_geom_bond_atom_site_label_2
_geom_bond_distance
_geom_bond_site_symmetry_2
_geom_bond_publ_flag
O1 C31 1.3294(19) . ?
O1 B1 1.511(2) . ?
O2 C31 1.215(2) . ?
O3 C32 1.214(2) . ?
O4 C32 1.346(2) . ?
O4 C33 1.442(2) . ?
N1 C1 1.480(2) . ?
N1 C16 1.4435(19) . ?
N1 C3 1.3309(19) . ?
N2 C2 1.483(2) . ?
N2 C3 1.337(2) . ?
N2 C5 1.4378(19) . ?
C1 C2 1.509(2) . ?
C10 C11 1.527(3) . ?
C10 C12 1.538(3) . ?
C10 C6 1.520(2) . ?
C13 C14 1.525(3) . ?
C13 C15 1.522(3) . ?
C13 C4 1.525(2) . ?
C16 C17 1.393(2) . ?
C16 C21 1.405(2) . ?
C17 C18 1.399(2) . ?
C17 C25 1.520(2) . ?
C18 C19 1.382(2) . ?
C19 C20 1.386(2) . ?
C20 C21 1.395(2) . ?
C21 C22 1.517(2) . ?
C22 C23 1.528(2) . ?
C22 C24 1.527(2) . ?
C25 C26 1.518(3) . ?
C25 C27 1.534(3) . ?
C29 C30 1.534(2) . ?
C29 C32 1.488(2) . ?
C29 B1 1.668(2) . ?
C30 C31 1.507(2) . ?
B1 C3 1.651(2) . ?
C4 C5 1.406(2) . ?
C4 C9 1.397(2) . ?
C5 C6 1.406(2) . ?
C6 C7 1.394(2) . ?
C7 C8 1.385(3) . ?
C8 C9 1.379(3) . ?

loop_
_geom_torsion_atom_site_label_1
_geom_torsion_atom_site_label_2
_geom_torsion_atom_site_label_3
_geom_torsion_atom_site_label_4
_geom_torsion
_geom_torsion_site_symmetry_1
_geom_torsion_site_symmetry_2
_geom_torsion_site_symmetry_3
_geom_torsion_site_symmetry_4
_geom_torsion_publ_flag
O1 B1 C3 N1 112.75(16) . . . . ?
O1 B1 C3 N2 -69.6(2) . . . . ?
N1 C1 C2 N2 11.66(19) . . . . ?
N1 C16 C17 C18 169.27(14) . . . . ?
N1 C16 C17 C25 -10.8(2) . . . . ?
N1 C16 C21 C20 -170.40(13) . . . . ?
N1 C16 C21 C22 13.5(2) . . . . ?
N2 C5 C6 C10 1.1(2) . . . . ?
N2 C5 C6 C7 -177.41(14) . . . . ?
C1 N1 C16 C17 -93.19(18) . . . . ?
C1 N1 C16 C21 78.65(19) . . . . ?
C1 N1 C3 N2 3.50(19) . . . . ?
C1 N1 C3 B1 -178.40(15) . . . . ?
C10 C6 C7 C8 -178.38(16) . . . . ?
C11 C10 C6 C5 135.86(17) . . . . ?
C11 C10 C6 C7 -45.7(2) . . . . ?
C12 C10 C6 C5 -102.79(19) . . . . ?
C12 C10 C6 C7 75.7(2) . . . . ?
C13 C4 C5 N2 -0.2(2) . . . . ?
C13 C4 C5 C6 -175.95(15) . . . . ?
C13 C4 C9 C8 176.85(17) . . . . ?
C14 C13 C4 C5 89.5(2) . . . . ?
C14 C13 C4 C9 -88.5(2) . . . . ?
C15 C13 C4 C5 -146.72(17) . . . . ?
C15 C13 C4 C9 35.3(2) . . . . ?
C16 N1 C1 C2 173.11(15) . . . . ?
C16 N1 C3 N2 179.74(15) . . . . ?
C16 N1 C3 B1 -2.2(3) . . . . ?
C16 C17 C18 C19 1.0(2) . . . . ?
C16 C17 C25 C26 -131.73(17) . . . . ?
C16 C17 C25 C27 104.4(2) . . . . ?
C16 C21 C22 C23 95.74(18) . . . . ?
C16 C21 C22 C24 -140.38(16) . . . . ?
C17 C16 C21 C20 1.1(2) . . . . ?
C17 C16 C21 C22 -175.02(15) . . . . ?
C17 C18 C19 C20 1.1(3) . . . . ?
C18 C17 C25 C26 48.2(2) . . . . ?
C18 C17 C25 C27 -75.6(2) . . . . ?
C18 C19 C20 C21 -2.2(2) . . . . ?
C19 C20 C21 C16 1.1(2) . . . . ?
C19 C20 C21 C22 177.31(15) . . . . ?
C20 C21 C22 C23 -80.31(18) . . . . ?
C20 C21 C22 C24 43.6(2) . . . . ?
C21 C16 C17 C18 -2.2(2) . . . . ?
C21 C16 C17 C25 177.81(15) . . . . ?
C25 C17 C18 C19 -178.95(15) . . . . ?
C29 C30 C31 O1 20.73(18) . . . . ?
C29 C30 C31 O2 -160.20(17) . . . . ?
C29 B1 C3 N1 -131.86(16) . . . . ?
C29 B1 C3 N2 45.8(2) . . . . ?
C30 C29 C32 O3 -31.4(2) . . . . ?
C30 C29 C32 O4 149.32(13) . . . . ?
C30 C29 B1 O1 12.61(15) . . . . ?
C30 C29 B1 C3 -107.22(15) . . . . ?
C31 O1 B1 C29 -0.77(16) . . . . ?
C31 O1 B1 C3 122.42(14) . . . . ?
C32 C29 C30 C31 94.72(15) . . . . ?
C32 C29 B1 O1 -102.88(14) . . . . ?
C32 C29 B1 C3 137.29(14) . . . . ?
C33 O4 C32 O3 0.1(2) . . . . ?
C33 O4 C32 C29 179.48(14) . . . . ?
B1 O1 C31 O2 168.70(16) . . . . ?
B1 O1 C31 C30 -12.20(18) . . . . ?
B1 C29 C30 C31 -19.24(16) . . . . ?
B1 C29 C32 O3 79.13(19) . . . . ?
B1 C29 C32 O4 -100.20(15) . . . . ?
C2 N2 C3 N1 5.1(2) . . . . ?
C2 N2 C3 B1 -172.87(17) . . . . ?
C2 N2 C5 C4 -99.99(19) . . . . ?
C2 N2 C5 C6 76.0(2) . . . . ?
C3 N1 C1 C2 -10.1(2) . . . . ?
C3 N1 C16 C17 90.7(2) . . . . ?
C3 N1 C16 C21 -97.4(2) . . . . ?
C3 N2 C2 C1 -11.0(2) . . . . ?
C3 N2 C5 C4 82.5(2) . . . . ?
C3 N2 C5 C6 -101.5(2) . . . . ?
C4 C5 C6 C10 176.88(15) . . . . ?
C4 C5 C6 C7 -1.6(2) . . . . ?
C5 N2 C2 C1 171.21(15) . . . . ?
C5 N2 C3 N1 -177.31(15) . . . . ?
C5 N2 C3 B1 4.7(3) . . . . ?
C5 C4 C9 C8 -1.3(3) . . . . ?
C5 C6 C7 C8 0.2(2) . . . . ?
C6 C7 C8 C9 0.7(3) . . . . ?
C7 C8 C9 C4 -0.1(3) . . . . ?
C9 C4 C5 N2 177.94(14) . . . . ?
C9 C4 C5 C6 2.2(2) . . . . ?
